data_4020524
loop_
_publ_author_name
'Yu-Rong Yang'
'Wei-Dong Z. Li'

_publ_section_title
;
 A Short Synthesis of 10-Hydroxy 7-Spirocyclopropanated Camphor
;
_journal_name_full 'Journal of Organic Chemistry'
_journal_page_first 8224
_journal_page_last 8227
_journal_paper_doi 10.1021/jo0509962
_journal_volume 70
_journal_year 2005
_chemical_formula_sum 'C17 H20 O4 S'
_chemical_formula_weight 320.39
_space_group_IT_number 14
_symmetry_cell_setting monoclinic
_symmetry_space_group_name_Hall '-P 2ybc'
_symmetry_space_group_name_H-M 'P 1 21/c 1'
_cell_angle_alpha 90.00
_cell_angle_beta 98.154(12)
_cell_angle_gamma 90.00
_cell_formula_units_Z 4
_cell_length_a 6.580(5)
_cell_length_b 19.219(15)
_cell_length_c 12.656(10)
_cell_measurement_temperature 293(2)
_cell_volume 1584(2)
_diffrn_ambient_temperature 293(2)
_exptl_crystal_density_diffrn 1.343
_cod_depositor_comments
;
The following automatic conversions were performed:
'_symmetry_cell_setting' value 'Monoclinic' changed to 'monoclinic'
according to '/home/saulius/struct/CIF-dictionaries/cif_core.dic'
dictionary named 'cif_core.dic' version 2.4.1 from 2010-06-29.

Automatic conversion script
Id: cif_fix_enum 1527 2010-12-29 10:47:43Z saulius 
;
_cod_original_sg_symbol_H-M 'P 21/c'
_cod_database_code 4020524

loop_
_symmetry_equiv_pos_as_xyz
'x, y, z'
'-x, y+1/2, -z+1/2'
'-x, -y, -z'
'x, -y-1/2, z-1/2'

loop_
_atom_site_label
_atom_site_type_symbol
_atom_site_fract_x
_atom_site_fract_y
_atom_site_fract_z
_atom_site_U_iso_or_equiv
_atom_site_adp_type
_atom_site_occupancy
_atom_site_symmetry_multiplicity
_atom_site_calc_flag
_atom_site_refinement_flags
_atom_site_disorder_assembly
_atom_site_disorder_group
S1 S 0.18647(17) 0.36367(6) 0.87312(7) 0.0878(4) Uani 1 1 d . . .
O1 O 0.3108(5) 0.30396(15) 0.8807(2) 0.1265(12) Uani 1 1 d . . .
O2 O 0.0507(5) 0.37707(19) 0.9498(2) 0.1309(13) Uani 1 1 d . . .
O3 O 0.0379(3) 0.36122(11) 0.76446(16) 0.0704(7) Uani 1 1 d . . .
O4 O -0.0662(5) 0.47973(13) 0.6115(2) 0.0978(9) Uani 1 1 d . . .
C1 C 0.6890(8) 0.6163(2) 0.8065(3) 0.1136(15) Uani 1 1 d . . .
H1A H 0.6041 0.6570 0.8064 0.170 Uiso 1 1 d R . .
H1B H 0.7359 0.6118 0.7384 0.170 Uiso 1 1 d R . .
H1C H 0.8050 0.6206 0.8614 0.170 Uiso 1 1 d R . .
C2 C 0.5666(6) 0.55291(19) 0.8274(2) 0.0672(9) Uani 1 1 d . . .
C3 C 0.6372(5) 0.4872(2) 0.8108(3) 0.0734(10) Uani 1 1 d . . .
H3 H 0.7644 0.4820 0.7878 0.088 Uiso 1 1 calc R . .
C4 C 0.5259(5) 0.42940(18) 0.8273(2) 0.0688(9) Uani 1 1 d . . .
H4 H 0.5776 0.3854 0.8160 0.083 Uiso 1 1 calc R . .
C5 C 0.3386(5) 0.43617(17) 0.8605(2) 0.0573(8) Uani 1 1 d . . .
C6 C 0.2672(6) 0.5011(2) 0.8803(2) 0.0734(10) Uani 1 1 d . . .
H6 H 0.1413 0.5063 0.9048 0.088 Uiso 1 1 calc R . .
C7 C 0.3819(7) 0.5583(2) 0.8640(3) 0.0771(10) Uani 1 1 d . . .
H7 H 0.3327 0.6022 0.8783 0.093 Uiso 1 1 calc R . .
C8 C 0.1285(5) 0.34673(18) 0.6690(3) 0.0684(9) Uani 1 1 d . . .
H8A H 0.1771 0.2990 0.6704 0.082 Uiso 1 1 calc R . .
H8B H 0.2447 0.3773 0.6657 0.082 Uiso 1 1 calc R . .
C9 C -0.0283(4) 0.35782(14) 0.5740(2) 0.0511(7) Uani 1 1 d . . .
C10 C 0.0671(5) 0.35088(17) 0.4682(2) 0.0640(9) Uani 1 1 d . . .
H10A H 0.1432 0.3924 0.4548 0.077 Uiso 1 1 calc R . .
H10B H 0.1578 0.3109 0.4707 0.077 Uiso 1 1 calc R . .
C11 C -0.1201(6) 0.34140(19) 0.3833(3) 0.0800(11) Uani 1 1 d . . .
H11A H -0.1275 0.3780 0.3300 0.096 Uiso 1 1 calc R . .
H11B H -0.1164 0.2967 0.3481 0.096 Uiso 1 1 calc R . .
C12 C -0.3001(5) 0.34554(18) 0.4458(3) 0.0709(10) Uani 1 1 d . . .
H12 H -0.4278 0.3250 0.4099 0.085 Uiso 1 1 calc R . .
C13 C -0.3198(6) 0.41989(19) 0.4831(3) 0.0848(11) Uani 1 1 d . . .
H13A H -0.3201 0.4525 0.4246 0.102 Uiso 1 1 calc R . .
H13B H -0.4439 0.4262 0.5152 0.102 Uiso 1 1 calc R . .
C14 C -0.1311(6) 0.42836(17) 0.5642(3) 0.0663(9) Uani 1 1 d . . .
C15 C -0.2136(4) 0.31092(15) 0.5488(2) 0.0535(8) Uani 1 1 d . . .
C16 C -0.2103(5) 0.23470(16) 0.5659(3) 0.0718(10) Uani 1 1 d . . .
H16A H -0.0868 0.2144 0.6048 0.086 Uiso 1 1 calc R . .
H16B H -0.2807 0.2057 0.5095 0.086 Uiso 1 1 calc R . .
C17 C -0.3380(5) 0.27975(16) 0.6262(3) 0.0712(9) Uani 1 1 d . . .
H17A H -0.4859 0.2782 0.6064 0.085 Uiso 1 1 calc R . .
H17B H -0.2919 0.2869 0.7017 0.085 Uiso 1 1 calc R . .

loop_
_atom_site_aniso_label
_atom_site_aniso_U_11
_atom_site_aniso_U_22
_atom_site_aniso_U_33
_atom_site_aniso_U_23
_atom_site_aniso_U_13
_atom_site_aniso_U_12
S1 0.0902(8) 0.1059(9) 0.0600(6) 0.0288(5) -0.0142(5) -0.0278(6)
O1 0.129(2) 0.0831(19) 0.146(3) 0.0469(18) -0.057(2) -0.0188(18)
O2 0.126(2) 0.221(4) 0.0484(14) 0.0254(18) 0.0206(16) -0.069(2)
O3 0.0643(14) 0.0956(17) 0.0498(12) 0.0040(11) 0.0021(11) -0.0158(12)
O4 0.157(3) 0.0619(16) 0.0848(18) -0.0071(13) 0.0516(18) -0.0089(17)
C1 0.137(4) 0.109(3) 0.083(3) 0.016(2) -0.026(3) -0.051(3)
C2 0.079(3) 0.076(2) 0.0428(18) -0.0013(16) -0.0067(18) -0.014(2)
C3 0.058(2) 0.103(3) 0.061(2) -0.0176(19) 0.0140(17) -0.010(2)
C4 0.066(2) 0.071(2) 0.067(2) -0.0131(17) 0.0030(19) 0.0084(19)
C5 0.057(2) 0.072(2) 0.0403(16) 0.0048(14) -0.0001(15) -0.0047(17)
C6 0.062(2) 0.100(3) 0.058(2) -0.0114(19) 0.0074(17) 0.007(2)
C7 0.084(3) 0.068(2) 0.074(2) -0.0170(18) -0.007(2) 0.011(2)
C8 0.0526(19) 0.085(2) 0.067(2) -0.0067(17) 0.0057(17) -0.0060(17)
C9 0.0517(17) 0.0493(17) 0.0521(17) -0.0018(13) 0.0069(15) -0.0025(14)
C10 0.071(2) 0.063(2) 0.060(2) -0.0089(15) 0.0191(18) 0.0010(17)
C11 0.094(3) 0.088(3) 0.057(2) -0.0013(17) 0.007(2) -0.004(2)
C12 0.060(2) 0.080(2) 0.069(2) 0.0044(17) -0.0071(18) -0.0005(18)
C13 0.081(3) 0.086(3) 0.087(3) 0.027(2) 0.011(2) 0.026(2)
C14 0.092(3) 0.052(2) 0.061(2) 0.0008(16) 0.034(2) -0.0020(19)
C15 0.0486(17) 0.0543(18) 0.0574(18) 0.0009(14) 0.0063(15) 0.0000(14)
C16 0.072(2) 0.057(2) 0.087(2) -0.0031(17) 0.015(2) -0.0047(18)
C17 0.055(2) 0.075(2) 0.086(2) 0.0057(19) 0.0187(19) -0.0041(17)

loop_
_geom_bond_atom_site_label_1
_geom_bond_atom_site_label_2
_geom_bond_distance
_geom_bond_site_symmetry_2
_geom_bond_publ_flag
S1 O1 1.405(3) . ?
S1 O2 1.432(3) . ?
S1 O3 1.571(2) . ?
S1 C5 1.736(3) . ?
O3 C8 1.448(4) . ?
O4 C14 1.201(4) . ?
C1 C2 1.505(5) . ?
C1 H1A 0.9600 . ?
C1 H1B 0.9600 . ?
C1 H1C 0.9600 . ?
C2 C7 1.365(5) . ?
C2 C3 1.372(5) . ?
C3 C4 1.363(4) . ?
C3 H3 0.9300 . ?
C4 C5 1.363(4) . ?
C4 H4 0.9300 . ?
C5 C6 1.370(5) . ?
C6 C7 1.365(5) . ?
C6 H6 0.9300 . ?
C7 H7 0.9300 . ?
C8 C9 1.485(4) . ?
C8 H8A 0.9700 . ?
C8 H8B 0.9700 . ?
C9 C14 1.512(4) . ?
C9 C15 1.513(4) . ?
C9 C10 1.563(4) . ?
C10 C11 1.527(5) . ?
C10 H10A 0.9700 . ?
C10 H10B 0.9700 . ?
C11 C12 1.517(5) . ?
C11 H11A 0.9700 . ?
C11 H11B 0.9700 . ?
C12 C15 1.502(4) . ?
C12 C13 1.516(5) . ?
C12 H12 0.9800 . ?
C13 C14 1.503(5) . ?
C13 H13A 0.9700 . ?
C13 H13B 0.9700 . ?
C15 C16 1.480(4) . ?
C15 C17 1.490(4) . ?
C16 C17 1.491(4) . ?
C16 H16A 0.9700 . ?
C16 H16B 0.9700 . ?
C17 H17A 0.9700 . ?
C17 H17B 0.9700 . ?
